data_7215853
loop_
_publ_author_name
'Wang, Lei'
'Xue, Ruiyu'
'Li, Yuanxin'
'Zhao, Yiran'
'Liu, Faqian'
'Huang, Keke'

_publ_section_title
;
 Hydrogen-bonding patterns in a series of multi-component molecular solids
 formed by 2,3,5,6-tetramethylpyrazine with selected carboxylic acids
;
_journal_issue 30
_journal_name_full CrystEngComm
_journal_page_first 7074
_journal_paper_doi 10.1039/C4CE00749B
_journal_volume 16
_journal_year 2014
_chemical_formula_moiety 'C12 H18 N O4'
_chemical_formula_sum 'C12 H18 N O4'
_chemical_formula_weight 240.27
_chemical_name_systematic
; 
 ? 
;
_space_group_IT_number 14
_symmetry_cell_setting monoclinic
_symmetry_space_group_name_Hall '-P 2yn'
_symmetry_space_group_name_H-M 'P 1 21/n 1'
_atom_sites_solution_hydrogens geom
_atom_sites_solution_primary direct
_atom_sites_solution_secondary difmap
_audit_creation_method SHELXL-97
_cell_angle_alpha 90.00
_cell_angle_beta 93.872(3)
_cell_angle_gamma 90.00
_cell_formula_units_Z 4
_cell_length_a 5.4960(9)
_cell_length_b 12.831(2)
_cell_length_c 17.881(3)
_cell_measurement_temperature 293(2)
_cell_volume 1258.1(4)
_computing_structure_refinement 'SHELXL-97 (Sheldrick, 1997)'
_computing_structure_solution 'SHELXS-97 (Sheldrick, 1990)'
_diffrn_ambient_temperature 293(2)
_diffrn_measured_fraction_theta_full 0.966
_diffrn_measured_fraction_theta_max 0.966
_diffrn_radiation_monochromator graphite
_diffrn_radiation_source 'fine-focus sealed tube'
_diffrn_radiation_type MoK\a
_diffrn_radiation_wavelength 0.71073
_diffrn_reflns_av_R_equivalents 0.0572
_diffrn_reflns_av_sigmaI/netI 0.0655
_diffrn_reflns_limit_h_max 6
_diffrn_reflns_limit_h_min -7
_diffrn_reflns_limit_k_max 14
_diffrn_reflns_limit_k_min -17
_diffrn_reflns_limit_l_max 23
_diffrn_reflns_limit_l_min -19
_diffrn_reflns_number 7893
_diffrn_reflns_theta_full 28.32
_diffrn_reflns_theta_max 28.32
_diffrn_reflns_theta_min 1.96
_exptl_absorpt_coefficient_mu 0.095
_exptl_absorpt_correction_T_max 0.0001
_exptl_absorpt_correction_T_min 0.0001
_exptl_absorpt_correction_type empirical
_exptl_absorpt_process_details SADABS
_exptl_crystal_colour colorless
_exptl_crystal_density_diffrn 1.269
_exptl_crystal_density_method 'not measured'
_exptl_crystal_description block
_exptl_crystal_F_000 516
_exptl_crystal_size_max 0.25
_exptl_crystal_size_mid 0.18
_exptl_crystal_size_min 0.15
_refine_diff_density_max 0.377
_refine_diff_density_min -0.327
_refine_diff_density_rms 0.074
_refine_ls_extinction_method none
_refine_ls_goodness_of_fit_ref 1.083
_refine_ls_hydrogen_treatment mixed
_refine_ls_matrix_type full
_refine_ls_number_parameters 154
_refine_ls_number_reflns 3037
_refine_ls_number_restraints 0
_refine_ls_restrained_S_all 1.083
_refine_ls_R_factor_all 0.0991
_refine_ls_R_factor_gt 0.0791
_refine_ls_shift/su_max 0.004
_refine_ls_shift/su_mean 0.001
_refine_ls_structure_factor_coef Fsqd
_refine_ls_weighting_details 'calc w=1/[\s^2^(Fo^2^)+(0.1407P)^2^+0.0000P] where P=(Fo^2^+2Fc^2^)/3'
_refine_ls_weighting_scheme calc
_refine_ls_wR_factor_gt 0.2230
_refine_ls_wR_factor_ref 0.2435
_reflns_number_gt 2063
_reflns_number_total 3037
_reflns_threshold_expression >2sigma(I)
_cod_data_source_file c4ce00749b2.cif
_cod_data_source_block compound1
_cod_depositor_comments 'Adding full bibliography for 7215853--7215860.cif.'
_cod_original_cell_volume 1258.0(3)
_cod_original_sg_symbol_H-M P21/n
_cod_database_code 7215853

loop_
_symmetry_equiv_pos_as_xyz
'x, y, z'
'-x+1/2, y+1/2, -z+1/2'
'-x, -y, -z'
'x-1/2, -y-1/2, z-1/2'

loop_
_atom_site_label
_atom_site_type_symbol
_atom_site_fract_x
_atom_site_fract_y
_atom_site_fract_z
_atom_site_U_iso_or_equiv
_atom_site_adp_type
_atom_site_occupancy
_atom_site_symmetry_multiplicity
_atom_site_calc_flag
_atom_site_refinement_flags
N1 N 0.1715(3) 0.93495(12) 0.47395(9) 0.0466(4) Uani 1 1 d .
O1 O 0.5318(3) 0.80557(15) 0.43543(10) 0.0776(6) Uani 1 1 d .
H1 H 0.4256 0.8502 0.4374 0.080 Uiso 1 1 calc .
C10 C 0.6293(4) 0.57734(15) 0.41795(10) 0.0461(5) Uani 1 1 d .
H10A H 0.6447 0.6020 0.4693 0.055 Uiso 1 1 calc R
H10B H 0.4628 0.5538 0.4074 0.055 Uiso 1 1 calc R
C11 C 0.6802(3) 0.66739(14) 0.36559(10) 0.0416(4) Uani 1 1 d .
H11A H 0.8422 0.6956 0.3801 0.050 Uiso 1 1 calc R
C7 C 0.4944(4) 0.75181(15) 0.37403(12) 0.0495(5) Uani 1 1 d .
C12 C 0.8585(4) 0.53818(19) 0.27829(13) 0.0603(6) Uani 1 1 d .
H12A H 0.8515 0.5140 0.2268 0.072 Uiso 1 1 calc R
H12B H 1.0227 0.5629 0.2912 0.072 Uiso 1 1 calc R
O2 O 0.5454(3) 0.38137(14) 0.23018(10) 0.0735(6) Uani 1 1 d .
H2 H 0.4181 0.3504 0.2184 0.080 Uiso 1 1 calc .
C1 C 0.0252(4) 0.90135(14) 0.52607(11) 0.0462(5) Uani 1 1 d .
C9 C 0.5708(4) 0.39142(15) 0.30387(13) 0.0532(5) Uani 1 1 d .
C8 C 0.6790(4) 0.62827(17) 0.28474(11) 0.0531(6) Uani 1 1 d .
H8A H 0.5161 0.6052 0.2682 0.064 Uiso 1 1 calc R
H8B H 0.7230 0.6849 0.2524 0.064 Uiso 1 1 calc R
O3 O 0.3256(4) 0.76615(18) 0.32981(13) 0.1063(9) Uani 1 1 d .
C6 C 0.8016(4) 0.48606(17) 0.40982(12) 0.0547(5) Uani 1 1 d .
H6A H 0.7529 0.4290 0.4411 0.066 Uiso 1 1 calc R
H6B H 0.9654 0.5068 0.4273 0.066 Uiso 1 1 calc R
C2 C 0.1487(4) 1.03220(15) 0.44781(10) 0.0453(5) Uani 1 1 d .
C5 C 0.8030(4) 0.44852(16) 0.32892(12) 0.0494(5) Uani 1 1 d .
H5A H 0.9372 0.3985 0.3269 0.059 Uiso 1 1 calc R
O4 O 0.4286(4) 0.35642(18) 0.34496(12) 0.0903(7) Uani 1 1 d .
C4 C 0.3172(5) 1.0645(2) 0.38967(14) 0.0686(7) Uani 1 1 d .
H4A H 0.2821 1.1350 0.3746 0.103 Uiso 1 1 calc R
H4B H 0.2948 1.0193 0.3470 0.103 Uiso 1 1 calc R
H4C H 0.4829 1.0598 0.4101 0.103 Uiso 1 1 calc R
C3 C 0.0581(5) 0.79196(16) 0.55365(16) 0.0698(7) Uani 1 1 d .
H3A H -0.0575 0.7777 0.5903 0.105 Uiso 1 1 calc R
H3B H 0.2205 0.7834 0.5761 0.105 Uiso 1 1 calc R
H3C H 0.0323 0.7445 0.5124 0.105 Uiso 1 1 calc R

loop_
_atom_site_aniso_label
_atom_site_aniso_U_11
_atom_site_aniso_U_22
_atom_site_aniso_U_33
_atom_site_aniso_U_23
_atom_site_aniso_U_13
_atom_site_aniso_U_12
N1 0.0588(10) 0.0377(9) 0.0439(9) -0.0050(6) 0.0072(7) 0.0135(7)
O1 0.0795(11) 0.0780(12) 0.0728(11) -0.0349(9) -0.0123(9) 0.0392(9)
C10 0.0618(11) 0.0436(10) 0.0338(9) 0.0004(8) 0.0096(8) 0.0089(9)
C11 0.0510(10) 0.0389(9) 0.0351(9) -0.0030(7) 0.0045(7) 0.0019(7)
C7 0.0600(12) 0.0355(9) 0.0520(11) -0.0021(8) -0.0022(9) 0.0057(8)
C12 0.0625(12) 0.0686(15) 0.0527(12) -0.0267(10) 0.0261(10) -0.0185(10)
O2 0.0786(11) 0.0673(11) 0.0733(12) -0.0181(8) -0.0039(9) -0.0224(9)
C1 0.0614(11) 0.0348(9) 0.0420(10) 0.0003(7) 0.0010(8) 0.0084(8)
C9 0.0590(12) 0.0356(10) 0.0645(14) -0.0063(9) 0.0011(10) 0.0047(8)
C8 0.0844(15) 0.0427(10) 0.0331(10) -0.0008(8) 0.0094(9) -0.0133(10)
O3 0.1142(16) 0.0865(14) 0.1094(17) -0.0294(12) -0.0576(13) 0.0521(12)
C6 0.0683(13) 0.0466(11) 0.0483(11) -0.0019(9) -0.0027(9) 0.0145(10)
C2 0.0572(11) 0.0439(10) 0.0349(9) -0.0011(7) 0.0048(8) 0.0065(8)
C5 0.0469(10) 0.0445(10) 0.0570(12) -0.0145(8) 0.0056(9) 0.0081(8)
O4 0.0874(12) 0.0895(14) 0.0958(16) 0.0047(12) 0.0191(11) -0.0321(11)
C4 0.0767(15) 0.0823(17) 0.0483(13) 0.0101(11) 0.0163(11) 0.0029(12)
C3 0.0901(17) 0.0385(11) 0.0802(17) 0.0136(11) 0.0013(13) 0.0097(11)

loop_
_atom_type_symbol
_atom_type_description
_atom_type_scat_dispersion_real
_atom_type_scat_dispersion_imag
_atom_type_scat_source
C C 0.0033 0.0016 'International Tables Vol C Tables 4.2.6.8 and 6.1.1.4'
H H 0.0000 0.0000 'International Tables Vol C Tables 4.2.6.8 and 6.1.1.4'
N N 0.0061 0.0033 'International Tables Vol C Tables 4.2.6.8 and 6.1.1.4'
O O 0.0106 0.0060 'International Tables Vol C Tables 4.2.6.8 and 6.1.1.4'

loop_
_geom_angle_atom_site_label_1
_geom_angle_atom_site_label_2
_geom_angle_atom_site_label_3
_geom_angle
_geom_angle_site_symmetry_1
_geom_angle_site_symmetry_3
C2 N1 C1 119.76(16) . .
C7 O1 H1 109.5 . .
C6 C10 C11 112.58(17) . .
C6 C10 H10A 109.1 . .
C11 C10 H10A 109.1 . .
C6 C10 H10B 109.1 . .
C11 C10 H10B 109.1 . .
H10A C10 H10B 107.8 . .
C7 C11 C10 109.29(16) . .
C7 C11 C8 111.82(16) . .
C10 C11 C8 110.02(15) . .
C7 C11 H11A 108.5 . .
C10 C11 H11A 108.5 . .
C8 C11 H11A 108.5 . .
O3 C7 O1 123.3(2) . .
O3 C7 C11 123.2(2) . .
O1 C7 C11 113.39(17) . .
C5 C12 C8 111.95(17) . .
C5 C12 H12A 109.2 . .
C8 C12 H12A 109.2 . .
C5 C12 H12B 109.2 . .
C8 C12 H12B 109.2 . .
H12A C12 H12B 107.9 . .
C9 O2 H2 109.5 . .
N1 C1 C2 119.72(17) . 3_576
N1 C1 C3 117.76(19) . .
C2 C1 C3 122.5(2) 3_576 .
O4 C9 O2 123.1(2) . .
O4 C9 C5 125.0(2) . .
O2 C9 C5 111.9(2) . .
C12 C8 C11 110.96(17) . .
C12 C8 H8A 109.4 . .
C11 C8 H8A 109.4 . .
C12 C8 H8B 109.4 . .
C11 C8 H8B 109.4 . .
H8A C8 H8B 108.0 . .
C10 C6 C5 112.18(16) . .
C10 C6 H6A 109.2 . .
C5 C6 H6A 109.2 . .
C10 C6 H6B 109.2 . .
C5 C6 H6B 109.2 . .
H6A C6 H6B 107.9 . .
N1 C2 C1 120.52(18) . 3_576
N1 C2 C4 116.99(19) . .
C1 C2 C4 122.49(19) 3_576 .
C12 C5 C9 113.10(18) . .
C12 C5 C6 110.04(16) . .
C9 C5 C6 112.05(19) . .
C12 C5 H5A 107.1 . .
C9 C5 H5A 107.1 . .
C6 C5 H5A 107.1 . .
C2 C4 H4A 109.5 . .
C2 C4 H4B 109.5 . .
H4A C4 H4B 109.5 . .
C2 C4 H4C 109.5 . .
H4A C4 H4C 109.5 . .
H4B C4 H4C 109.5 . .
C1 C3 H3A 109.5 . .
C1 C3 H3B 109.5 . .
H3A C3 H3B 109.5 . .
C1 C3 H3C 109.5 . .
H3A C3 H3C 109.5 . .
H3B C3 H3C 109.5 . .

loop_
_geom_bond_atom_site_label_1
_geom_bond_atom_site_label_2
_geom_bond_distance
_geom_bond_site_symmetry_2
N1 C2 1.335(3) .
N1 C1 1.343(3) .
O1 C7 1.301(3) .
O1 H1 0.8200 .
C10 C6 1.519(3) .
C10 C11 1.525(3) .
C10 H10A 0.9700 .
C10 H10B 0.9700 .
C11 C7 1.503(3) .
C11 C8 1.530(3) .
C11 H11A 0.9800 .
C7 O3 1.192(3) .
C12 C5 1.508(3) .
C12 C8 1.529(3) .
C12 H12A 0.9700 .
C12 H12B 0.9700 .
O2 C9 1.322(3) .
O2 H2 0.8200 .
C1 C2 1.385(3) 3_576
C1 C3 1.495(3) .
C9 O4 1.196(3) .
C9 C5 1.513(3) .
C8 H8A 0.9700 .
C8 H8B 0.9700 .
C6 C5 1.525(3) .
C6 H6A 0.9700 .
C6 H6B 0.9700 .
C2 C1 1.385(3) 3_576
C2 C4 1.497(3) .
C5 H5A 0.9800 .
C4 H4A 0.9600 .
C4 H4B 0.9600 .
C4 H4C 0.9600 .
C3 H3A 0.9600 .
C3 H3B 0.9600 .
C3 H3C 0.9600 .
